data_4302340
loop_
_publ_author_name
'Rios, Daniel'
'Olmstead, Marilyn M.'
'Balch, Alan L.'

_publ_section_title
;
 Blue-, Green- and Non-luminescent Crystals from One Reaction. Isolation
 and Structural Characterization of a Series of Gold(I)-Siver(I)
 Heterometallic Complexes Utilizing a Gold Carbene Metalloligand
 Containing Free Amino Groups
;
_journal_coden_ASTM INOCAJ
_journal_issue 12
_journal_name_full 'Inorganic chemistry'
_journal_page_first 5279
_journal_page_last 5287
_journal_paper_doi 10.1021/ic900243v
_journal_volume 48
_journal_year 2009
_chemical_formula_moiety 'C14 H34 Ag Au2 N10, 3(C2 H3 N), 3(B F4)'
_chemical_formula_sum 'C20 H43 Ag Au2 B3 F12 N13'
_chemical_formula_weight 1227.91
_space_group_IT_number 14
_symmetry_cell_setting monoclinic
_symmetry_space_group_name_Hall '-P 2ybc'
_symmetry_space_group_name_H-M 'P 1 21/c 1'
_atom_sites_solution_hydrogens geom
_atom_sites_solution_primary direct
_atom_sites_solution_secondary difmap
_audit_creation_method SHELXL-97
_cell_angle_alpha 90.00
_cell_angle_beta 97.244(2)
_cell_angle_gamma 90.00
_cell_formula_units_Z 4
_cell_length_a 11.8897(8)
_cell_length_b 22.3111(14)
_cell_length_c 14.3346(9)
_cell_measurement_reflns_used 5215
_cell_measurement_temperature 90(2)
_cell_measurement_theta_max 27.95
_cell_measurement_theta_min 2.783
_cell_volume 3772.2(4)
_computing_cell_refinement SAINT
_computing_data_collection 'Apex2 (Bruker, 2007)'
_computing_data_reduction 'SAINT (Bruker, 2007)'
_computing_molecular_graphics 'SHELXTL 5.1, XP (Sheldrick, 1994)'
_computing_publication_material SHELXS-97
_computing_structure_refinement 'SHELXL-97 (Sheldrick, 1997)'
_computing_structure_solution 'SHELXS-97 (Sheldrick, 1990)'
_diffrn_ambient_temperature 363(2)
_diffrn_detector_area_resol_mean 8.3
_diffrn_measured_fraction_theta_full 0.979
_diffrn_measured_fraction_theta_max 0.979
_diffrn_measurement_device_type 'Bruker SMART 1000'
_diffrn_measurement_method \w
_diffrn_radiation_monochromator graphite
_diffrn_radiation_source 'fine-focus sealed tube'
_diffrn_radiation_type MoK\a
_diffrn_radiation_wavelength 0.71073
_diffrn_reflns_av_R_equivalents 0.0392
_diffrn_reflns_av_sigmaI/netI 0.0533
_diffrn_reflns_limit_h_max 11
_diffrn_reflns_limit_h_min -15
_diffrn_reflns_limit_k_max 28
_diffrn_reflns_limit_k_min -29
_diffrn_reflns_limit_l_max 18
_diffrn_reflns_limit_l_min -17
_diffrn_reflns_number 21662
_diffrn_reflns_theta_full 28.11
_diffrn_reflns_theta_max 28.11
_diffrn_reflns_theta_min 2.78
_diffrn_standards_number 0
_exptl_absorpt_coefficient_mu 8.367
_exptl_absorpt_correction_T_max 0.4721
_exptl_absorpt_correction_T_min 0.3787
_exptl_absorpt_correction_type multi-scan
_exptl_absorpt_process_details 'SADABS (Sheldrick, 2008)'
_exptl_crystal_colour colorless
_exptl_crystal_density_diffrn 2.162
_exptl_crystal_density_method 'not measured'
_exptl_crystal_description block
_exptl_crystal_F_000 2328
_exptl_crystal_size_max 0.13
_exptl_crystal_size_mid 0.12
_exptl_crystal_size_min 0.09
_refine_diff_density_max 3.091
_refine_diff_density_min -2.700
_refine_diff_density_rms 0.242
_refine_ls_extinction_method none
_refine_ls_goodness_of_fit_ref 1.142
_refine_ls_hydrogen_treatment constr
_refine_ls_matrix_type full
_refine_ls_number_parameters 464
_refine_ls_number_reflns 9011
_refine_ls_number_restraints 6
_refine_ls_restrained_S_all 1.141
_refine_ls_R_factor_all 0.0685
_refine_ls_R_factor_gt 0.0497
_refine_ls_shift/su_max 0.001
_refine_ls_shift/su_mean 0.000
_refine_ls_structure_factor_coef Fsqd
_refine_ls_weighting_details 'calc w=1/[\s^2^(Fo^2^)+(0.0297P)^2^+53.6885P] where P=(Fo^2^+2Fc^2^)/3'
_refine_ls_weighting_scheme calc
_refine_ls_wR_factor_gt 0.1081
_refine_ls_wR_factor_ref 0.1139
_reflns_number_gt 7022
_reflns_number_total 9011
_reflns_threshold_expression >2sigma(I)
_cod_duplicate_entry 4338571
_cod_data_source_file ic900243v_si_006.cif
_cod_data_source_block dr118
_cod_depositor_comments
;
The following automatic conversions were performed:
'_symmetry_cell_setting' value 'Monoclinic' changed to 'monoclinic'
according to '/home/saulius/struct/CIF-dictionaries/cif_core.dic'
dictionary named 'cif_core.dic' version 2.4.1 from
2010-06-29.

'_exptl_absorpt_correction_type' value 'Multi-scan' changed
to 'multi-scan' according to
'/home/saulius/struct/CIF-dictionaries/cif_core.dic' dictionary named
'cif_core.dic' version 2.4.1 from 2010-06-29.

Automatic conversion script
Id: cif_fix_enum 1527 2010-12-29 10:47:43Z saulius 
;
_cod_original_sg_symbol_H-M 'P 21/c'
_cod_database_code 4302340

loop_
_symmetry_equiv_pos_as_xyz
'x, y, z'
'-x, y+1/2, -z+1/2'
'-x, -y, -z'
'x, -y-1/2, z-1/2'

loop_
_atom_site_label
_atom_site_type_symbol
_atom_site_fract_x
_atom_site_fract_y
_atom_site_fract_z
_atom_site_U_iso_or_equiv
_atom_site_adp_type
_atom_site_occupancy
_atom_site_symmetry_multiplicity
_atom_site_calc_flag
_atom_site_refinement_flags
_atom_site_disorder_assembly
_atom_site_disorder_group
Au1 Au 0.00615(3) 0.293912(14) 0.75301(3) 0.01883(9) Uani 1 1 d . . .
Au2 Au 0.00534(3) 0.252974(15) 0.45112(3) 0.01855(9) Uani 1 1 d . . .
Ag1 Ag -0.03303(6) 0.36456(3) 0.58079(5) 0.02441(16) Uani 1 1 d . . .
F1 F 0.3087(5) 0.1426(3) 0.2851(5) 0.0438(16) Uani 1 1 d . . .
F2 F 0.4289(5) 0.2160(3) 0.2495(5) 0.0429(16) Uani 1 1 d . . .
F3 F 0.4791(7) 0.1199(3) 0.2417(7) 0.069(3) Uani 1 1 d . . .
F4 F 0.3418(8) 0.1573(5) 0.1352(6) 0.081(3) Uani 1 1 d . . .
F5 F 0.7333(6) 0.4416(3) 0.4292(5) 0.0429(16) Uani 1 1 d . . .
F6 F 0.8933(6) 0.4642(3) 0.3651(5) 0.0502(18) Uani 1 1 d . . .
F7 F 0.7279(6) 0.4576(4) 0.2729(5) 0.057(2) Uani 1 1 d . . .
F8 F 0.8099(8) 0.3748(3) 0.3381(6) 0.064(2) Uani 1 1 d . . .
F9 F 0.2393(7) -0.0019(3) 0.5584(5) 0.053(2) Uani 1 1 d . . .
F10 F 0.1601(8) 0.0446(3) 0.6718(7) 0.074(3) Uani 1 1 d . . .
F11 F 0.2033(8) 0.0989(3) 0.5496(5) 0.061(2) Uani 1 1 d . . .
F12 F 0.3399(7) 0.0619(4) 0.6546(8) 0.083(3) Uani 1 1 d . . .
N1 N 0.0891(7) 0.4106(3) 0.8230(6) 0.0232(17) Uani 1 1 d . . .
H1A H 0.1524 0.3916 0.8263 0.028 Uiso 1 1 calc R . .
N2 N -0.1020(7) 0.4105(3) 0.7887(6) 0.0242(17) Uani 1 1 d . . .
H2A H -0.0993 0.4479 0.8034 0.029 Uiso 1 1 calc R . .
N3 N -0.2132(6) 0.3594(4) 0.5903(6) 0.0239(17) Uani 1 1 d . . .
H3A H -0.2553 0.3358 0.5534 0.029 Uiso 1 1 calc R . .
N4 N 0.1090(7) 0.1816(4) 0.6870(6) 0.0268(18) Uani 1 1 d . . .
H4A H 0.1052 0.1461 0.6634 0.032 Uiso 1 1 calc R . .
N5 N -0.0863(7) 0.1826(3) 0.6743(6) 0.0230(17) Uani 1 1 d . . .
H5A H -0.1462 0.2011 0.6865 0.028 Uiso 1 1 calc R . .
N6 N -0.1880(7) 0.1728(3) 0.4794(6) 0.0257(18) Uani 1 1 d . . .
H6A H -0.2586 0.1633 0.4726 0.031 Uiso 1 1 calc R . .
N7 N -0.2412(7) 0.2630(3) 0.4161(6) 0.0234(17) Uani 1 1 d . . .
H7A H -0.2218 0.2975 0.3965 0.028 Uiso 1 1 calc R . .
N8 N 0.2487(7) 0.2313(4) 0.4708(6) 0.0288(19) Uani 1 1 d . . .
H8A H 0.2236 0.1964 0.4831 0.035 Uiso 1 1 calc R . .
N9 N 0.2103(7) 0.3281(3) 0.4344(6) 0.0238(17) Uani 1 1 d . . .
H9A H 0.2826 0.3326 0.4382 0.029 Uiso 1 1 calc R . .
N10 N 0.1303(7) 0.4075(4) 0.5735(6) 0.0251(17) Uani 1 1 d . . .
H10A H 0.1786 0.4118 0.6230 0.030 Uiso 1 1 calc R . .
N13 N 0.6795(7) 0.2392(4) 0.6626(7) 0.031(2) Uani 1 1 d . . .
N14 N 0.5881(9) 0.1105(4) 0.4772(8) 0.050(3) Uani 1 1 d . . .
N17 N 0.4353(9) 0.3887(5) 0.4097(9) 0.053(3) Uani 1 1 d . . .
C1 C 0.0936(10) 0.4733(4) 0.8506(8) 0.034(2) Uani 1 1 d . . .
H1B H 0.1699 0.4836 0.8756 0.050 Uiso 1 1 calc R . .
H1C H 0.0443 0.4798 0.8977 0.050 Uiso 1 1 calc R . .
H1D H 0.0696 0.4978 0.7968 0.050 Uiso 1 1 calc R . .
C2 C -0.0035(9) 0.3806(4) 0.7934(7) 0.024(2) Uani 1 1 d . . .
C3 C -0.2137(9) 0.3840(4) 0.7602(7) 0.027(2) Uani 1 1 d . . .
H3B H -0.2656 0.3988 0.8020 0.033 Uiso 1 1 calc R . .
H3C H -0.2078 0.3409 0.7688 0.033 Uiso 1 1 calc R . .
C4 C -0.2646(8) 0.3964(4) 0.6599(7) 0.027(2) Uani 1 1 d . . .
H4B H -0.3454 0.3885 0.6538 0.032 Uiso 1 1 calc R . .
H4C H -0.2542 0.4384 0.6460 0.032 Uiso 1 1 calc R . .
C5 C 0.2188(8) 0.2077(4) 0.7112(7) 0.026(2) Uani 1 1 d . . .
H5B H 0.2708 0.1777 0.7383 0.038 Uiso 1 1 calc R . .
H5C H 0.2141 0.2394 0.7559 0.038 Uiso 1 1 calc R . .
H5D H 0.2452 0.2237 0.6557 0.038 Uiso 1 1 calc R . .
C6 C 0.0099(8) 0.2099(4) 0.6994(7) 0.0203(18) Uani 1 1 d U . .
C7 C -0.1048(9) 0.1247(4) 0.6283(7) 0.028(2) Uani 1 1 d . . .
H7B H -0.1765 0.1084 0.6420 0.033 Uiso 1 1 calc R . .
H7C H -0.0452 0.0973 0.6536 0.033 Uiso 1 1 calc R . .
C8 C -0.1060(8) 0.1289(4) 0.5225(7) 0.024(2) Uani 1 1 d . . .
H8B H -0.0309 0.1399 0.5087 0.029 Uiso 1 1 calc R . .
H8C H -0.1241 0.0899 0.4948 0.029 Uiso 1 1 calc R . .
C9 C -0.1589(8) 0.2262(4) 0.4504(7) 0.0203(18) Uani 1 1 d . . .
C10 C -0.3616(8) 0.2498(5) 0.4089(8) 0.030(2) Uani 1 1 d . . .
H10B H -0.4042 0.2851 0.3889 0.046 Uiso 1 1 calc R . .
H10C H -0.3803 0.2373 0.4692 0.046 Uiso 1 1 calc R . .
H10D H -0.3799 0.2183 0.3639 0.046 Uiso 1 1 calc R . .
C11 C 0.3710(9) 0.2369(5) 0.4724(8) 0.036(3) Uani 1 1 d . . .
H11A H 0.4054 0.1980 0.4808 0.054 Uiso 1 1 calc R . .
H11B H 0.4006 0.2625 0.5235 0.054 Uiso 1 1 calc R . .
H11C H 0.3875 0.2539 0.4141 0.054 Uiso 1 1 calc R . .
C12 C 0.1720(8) 0.2742(4) 0.4523(6) 0.0226(19) Uani 1 1 d . . .
C13 C 0.1401(8) 0.3806(4) 0.4087(7) 0.026(2) Uani 1 1 d . . .
H13A H 0.0611 0.3685 0.3991 0.031 Uiso 1 1 calc R . .
H13B H 0.1591 0.3966 0.3497 0.031 Uiso 1 1 calc R . .
C14 C 0.1553(9) 0.4286(5) 0.4818(7) 0.029(2) Uani 1 1 d . . .
H14A H 0.2328 0.4431 0.4877 0.034 Uiso 1 1 calc R . .
H14B H 0.1056 0.4620 0.4619 0.034 Uiso 1 1 calc R . .
C15 C 0.5322(9) 0.1579(5) 0.6947(8) 0.034(2) Uani 1 1 d . . .
H15A H 0.5677 0.1299 0.7400 0.051 Uiso 1 1 calc R . .
H15B H 0.5059 0.1372 0.6374 0.051 Uiso 1 1 calc R . .
H15C H 0.4692 0.1766 0.7190 0.051 Uiso 1 1 calc R . .
C16 C 0.6138(9) 0.2035(5) 0.6762(7) 0.029(2) Uani 1 1 d . . .
C17 C 0.4408(12) 0.0305(6) 0.3977(10) 0.054(3) Uani 1 1 d . . .
H17A H 0.4832 -0.0031 0.3789 0.080 Uiso 1 1 calc R . .
H17B H 0.3959 0.0471 0.3436 0.080 Uiso 1 1 calc R . .
H17C H 0.3919 0.0174 0.4422 0.080 Uiso 1 1 calc R . .
C18 C 0.5200(11) 0.0767(6) 0.4417(9) 0.047(3) Uani 1 1 d . . .
C19 C 0.4895(11) 0.4946(6) 0.3535(12) 0.062(4) Uani 1 1 d . . .
H19A H 0.4989 0.5215 0.4061 0.094 Uiso 1 1 calc R . .
H19B H 0.4310 0.5093 0.3069 0.094 Uiso 1 1 calc R . .
H19C H 0.5594 0.4917 0.3268 0.094 Uiso 1 1 calc R . .
C20 C 0.4578(10) 0.4352(6) 0.3850(9) 0.041(3) Uani 1 1 d . . .
B1 B 0.3918(11) 0.1588(6) 0.2268(10) 0.034(3) Uani 1 1 d . . .
B2 B 0.7910(10) 0.4340(5) 0.3520(8) 0.026(2) Uani 1 1 d . . .
B3 B 0.2349(10) 0.0502(5) 0.6076(9) 0.029(3) Uani 1 1 d . . .

loop_
_atom_site_aniso_label
_atom_site_aniso_U_11
_atom_site_aniso_U_22
_atom_site_aniso_U_33
_atom_site_aniso_U_23
_atom_site_aniso_U_13
_atom_site_aniso_U_12
Au1 0.02077(17) 0.01550(15) 0.02057(18) 0.00035(13) 0.00400(13) 0.00057(13)
Au2 0.01685(16) 0.01902(16) 0.02022(18) -0.00144(14) 0.00405(12) -0.00087(13)
Ag1 0.0223(4) 0.0293(4) 0.0227(4) 0.0025(3) 0.0073(3) 0.0002(3)
F1 0.032(3) 0.039(4) 0.063(5) 0.006(3) 0.015(3) 0.000(3)
F2 0.032(3) 0.039(4) 0.057(5) -0.002(3) 0.002(3) -0.008(3)
F3 0.048(5) 0.048(4) 0.118(8) 0.010(5) 0.038(5) 0.018(4)
F4 0.077(6) 0.115(8) 0.048(5) -0.011(5) -0.005(4) -0.050(6)
F5 0.040(4) 0.055(4) 0.034(4) 0.006(3) 0.007(3) 0.009(3)
F6 0.033(4) 0.049(4) 0.067(5) -0.013(4) 0.000(3) -0.008(3)
F7 0.039(4) 0.091(6) 0.042(4) 0.025(4) 0.007(3) 0.012(4)
F8 0.110(7) 0.022(3) 0.068(5) -0.003(3) 0.039(5) -0.002(4)
F9 0.077(6) 0.031(4) 0.051(5) -0.011(3) 0.003(4) 0.008(3)
F10 0.084(6) 0.041(4) 0.111(8) -0.001(5) 0.065(6) -0.002(4)
F11 0.096(6) 0.033(4) 0.052(5) 0.001(3) 0.006(4) 0.015(4)
F12 0.042(5) 0.064(5) 0.133(9) -0.012(5) -0.030(5) -0.007(4)
N1 0.024(4) 0.020(4) 0.026(4) -0.002(3) 0.004(3) 0.003(3)
N2 0.033(5) 0.017(4) 0.024(4) 0.003(3) 0.010(4) 0.004(3)
N3 0.015(4) 0.029(4) 0.028(4) 0.000(4) 0.006(3) -0.001(3)
N4 0.022(4) 0.023(4) 0.034(5) 0.001(4) -0.004(4) 0.008(3)
N5 0.028(4) 0.017(4) 0.025(4) -0.005(3) 0.006(3) 0.003(3)
N6 0.026(4) 0.023(4) 0.028(5) -0.001(3) 0.004(4) -0.003(3)
N7 0.024(4) 0.023(4) 0.023(4) 0.004(3) 0.003(3) -0.004(3)
N8 0.023(4) 0.030(4) 0.034(5) -0.006(4) 0.004(4) 0.001(3)
N9 0.018(4) 0.026(4) 0.028(5) 0.003(3) 0.005(3) 0.000(3)
N10 0.022(4) 0.031(4) 0.022(4) -0.002(4) 0.005(3) -0.006(3)
N13 0.014(4) 0.036(5) 0.043(6) 0.002(4) 0.002(4) 0.000(3)
N14 0.048(6) 0.036(5) 0.067(8) 0.001(5) 0.014(6) -0.015(5)
N17 0.042(6) 0.054(7) 0.069(8) -0.002(6) 0.026(6) -0.009(5)
C1 0.046(7) 0.018(5) 0.038(6) -0.008(4) 0.010(5) -0.006(4)
C2 0.032(5) 0.017(4) 0.023(5) -0.001(4) 0.010(4) 0.002(4)
C3 0.032(5) 0.022(5) 0.031(6) 0.003(4) 0.018(4) 0.005(4)
C4 0.023(5) 0.025(5) 0.034(6) 0.004(4) 0.009(4) 0.004(4)
C5 0.018(4) 0.032(5) 0.027(5) -0.001(4) 0.000(4) 0.000(4)
C6 0.020(2) 0.020(2) 0.021(2) 0.0008(10) 0.0018(10) 0.0007(10)
C7 0.037(6) 0.016(4) 0.030(6) -0.004(4) 0.005(4) -0.002(4)
C8 0.020(5) 0.023(5) 0.029(5) -0.005(4) 0.004(4) -0.002(4)
C9 0.019(4) 0.023(4) 0.020(5) -0.002(4) 0.005(4) 0.000(3)
C10 0.015(4) 0.043(6) 0.033(6) 0.010(5) 0.003(4) 0.002(4)
C11 0.028(6) 0.044(6) 0.037(6) -0.002(5) 0.011(5) 0.003(5)
C12 0.025(5) 0.029(5) 0.015(5) -0.002(4) 0.005(4) 0.003(4)
C13 0.028(5) 0.026(5) 0.026(5) 0.001(4) 0.011(4) -0.004(4)
C14 0.026(5) 0.032(5) 0.030(6) 0.003(4) 0.008(4) -0.004(4)
C15 0.027(5) 0.038(6) 0.037(6) 0.007(5) 0.005(5) -0.005(4)
C16 0.029(5) 0.036(5) 0.023(5) -0.002(4) 0.003(4) 0.007(5)
C17 0.055(8) 0.046(7) 0.058(9) 0.006(6) -0.004(7) -0.007(6)
C18 0.047(7) 0.046(7) 0.048(8) -0.002(6) 0.008(6) 0.004(6)
C19 0.038(7) 0.042(7) 0.108(13) 0.008(8) 0.011(8) 0.016(6)
C20 0.032(6) 0.046(7) 0.048(8) -0.012(6) 0.018(5) 0.000(5)
B1 0.034(7) 0.031(6) 0.039(7) 0.002(5) 0.009(6) -0.002(5)
B2 0.031(6) 0.021(5) 0.027(6) 0.000(5) 0.007(5) 0.001(4)
B3 0.028(6) 0.024(5) 0.037(7) -0.005(5) 0.009(5) 0.003(4)

loop_
_atom_type_symbol
_atom_type_description
_atom_type_scat_dispersion_real
_atom_type_scat_dispersion_imag
_atom_type_scat_source
C C 0.0033 0.0016 'International Tables Vol C Tables 4.2.6.8 and 6.1.1.4'
H H 0.0000 0.0000 'International Tables Vol C Tables 4.2.6.8 and 6.1.1.4'
B B 0.0013 0.0007 'International Tables Vol C Tables 4.2.6.8 and 6.1.1.4'
N N 0.0061 0.0033 'International Tables Vol C Tables 4.2.6.8 and 6.1.1.4'
F F 0.0171 0.0103 'International Tables Vol C Tables 4.2.6.8 and 6.1.1.4'
Ag Ag -0.8971 1.1015 'International Tables Vol C Tables 4.2.6.8 and 6.1.1.4'
Au Au -2.0133 8.8022 'International Tables Vol C Tables 4.2.6.8 and 6.1.1.4'

loop_
_geom_angle_atom_site_label_1
_geom_angle_atom_site_label_2
_geom_angle_atom_site_label_3
_geom_angle
_geom_angle_site_symmetry_1
_geom_angle_site_symmetry_3
_geom_angle_publ_flag
C2 Au1 C6 174.3(4) . . ?
C2 Au1 Ag1 73.6(3) . . ?
C6 Au1 Ag1 100.8(3) . . ?
C2 Au1 Au2 93.1(3) . 4_566 ?
C6 Au1 Au2 92.2(3) . 4_566 ?
Ag1 Au1 Au2 164.08(2) . 4_566 ?
C12 Au2 C9 176.4(4) . . ?
C12 Au2 Au1 88.3(3) . 4_565 ?
C9 Au2 Au1 90.6(3) . 4_565 ?
C12 Au2 Ag1 91.4(3) . . ?
C9 Au2 Ag1 91.4(3) . . ?
Au1 Au2 Ag1 146.930(19) 4_565 . ?
C2 N1 C1 125.5(8) . . ?
C2 N1 H1A 117.3 . . ?
C1 N1 H1A 117.3 . . ?
C2 N2 C3 124.6(8) . . ?
C2 N2 H2A 117.7 . . ?
C3 N2 H2A 117.7 . . ?
C4 N3 Ag1 120.4(6) . . ?
C4 N3 H3A 119.8 . . ?
Ag1 N3 H3A 119.8 . . ?
C6 N4 C5 123.6(8) . . ?
C6 N4 H4A 118.2 . . ?
C5 N4 H4A 118.2 . . ?
C6 N5 C7 128.1(8) . . ?
C6 N5 H5A 116.0 . . ?
C7 N5 H5A 116.0 . . ?
C9 N6 C8 123.4(8) . . ?
C9 N6 H6A 118.3 . . ?
C8 N6 H6A 118.3 . . ?
C9 N7 C10 125.2(8) . . ?
C9 N7 H7A 117.4 . . ?
C10 N7 H7A 117.4 . . ?
C12 N8 C11 126.9(9) . . ?
C12 N8 H8A 116.5 . . ?
C11 N8 H8A 116.5 . . ?
C12 N9 C13 125.4(8) . . ?
C12 N9 H9A 117.3 . . ?
C13 N9 H9A 117.3 . . ?
C14 N10 Ag1 117.9(6) . . ?
C14 N10 H10A 121.0 . . ?
Ag1 N10 H10A 121.0 . . ?
N1 C1 H1B 109.5 . . ?
N1 C1 H1C 109.5 . . ?
H1B C1 H1C 109.5 . . ?
N1 C1 H1D 109.5 . . ?
H1B C1 H1D 109.5 . . ?
H1C C1 H1D 109.5 . . ?
N1 C2 N2 116.9(8) . . ?
N1 C2 Au1 120.3(7) . . ?
N2 C2 Au1 122.7(7) . . ?
N2 C3 C4 115.5(8) . . ?
N2 C3 H3B 108.4 . . ?
C4 C3 H3B 108.4 . . ?
N2 C3 H3C 108.4 . . ?
C4 C3 H3C 108.4 . . ?
H3B C3 H3C 107.5 . . ?
N3 C4 C3 112.9(8) . . ?
N3 C4 H4B 109.0 . . ?
C3 C4 H4B 109.0 . . ?
N3 C4 H4C 109.0 . . ?
C3 C4 H4C 109.0 . . ?
H4B C4 H4C 107.8 . . ?
N4 C5 H5B 109.5 . . ?
N4 C5 H5C 109.5 . . ?
H5B C5 H5C 109.5 . . ?
N4 C5 H5D 109.5 . . ?
H5B C5 H5D 109.5 . . ?
H5C C5 H5D 109.5 . . ?
N5 C6 N4 119.1(8) . . ?
N5 C6 Au1 118.5(6) . . ?
N4 C6 Au1 122.4(7) . . ?
N5 C7 C8 112.3(8) . . ?
N5 C7 H7B 109.1 . . ?
C8 C7 H7B 109.1 . . ?
N5 C7 H7C 109.1 . . ?
C8 C7 H7C 109.1 . . ?
H7B C7 H7C 107.9 . . ?
N6 C8 C7 112.7(8) . . ?
N6 C8 H8B 109.1 . . ?
C7 C8 H8B 109.1 . . ?
N6 C8 H8C 109.1 . . ?
C7 C8 H8C 109.1 . . ?
H8B C8 H8C 107.8 . . ?
N7 C9 N6 117.8(8) . . ?
N7 C9 Au2 118.8(7) . . ?
N6 C9 Au2 123.3(7) . . ?
N7 C10 H10B 109.5 . . ?
N7 C10 H10C 109.5 . . ?
H10B C10 H10C 109.5 . . ?
N7 C10 H10D 109.5 . . ?
H10B C10 H10D 109.5 . . ?
H10C C10 H10D 109.5 . . ?
N8 C11 H11A 109.5 . . ?
N8 C11 H11B 109.5 . . ?
H11A C11 H11B 109.5 . . ?
N8 C11 H11C 109.5 . . ?
H11A C11 H11C 109.5 . . ?
H11B C11 H11C 109.5 . . ?
N9 C12 N8 116.8(9) . . ?
N9 C12 Au2 124.6(7) . . ?
N8 C12 Au2 118.6(7) . . ?
N9 C13 C14 112.6(9) . . ?
N9 C13 H13A 109.1 . . ?
C14 C13 H13A 109.1 . . ?
N9 C13 H13B 109.1 . . ?
C14 C13 H13B 109.1 . . ?
H13A C13 H13B 107.8 . . ?
N10 C14 C13 112.3(8) . . ?
N10 C14 H14A 109.1 . . ?
C13 C14 H14A 109.1 . . ?
N10 C14 H14B 109.1 . . ?
C13 C14 H14B 109.1 . . ?
H14A C14 H14B 107.9 . . ?
C16 C15 H15A 109.5 . . ?
C16 C15 H15B 109.5 . . ?
H15A C15 H15B 109.5 . . ?
C16 C15 H15C 109.5 . . ?
H15A C15 H15C 109.5 . . ?
H15B C15 H15C 109.5 . . ?
N13 C16 C15 179.0(12) . . ?
C18 C17 H17A 109.5 . . ?
C18 C17 H17B 109.5 . . ?
H17A C17 H17B 109.5 . . ?
C18 C17 H17C 109.5 . . ?
H17A C17 H17C 109.5 . . ?
H17B C17 H17C 109.5 . . ?
N14 C18 C17 175.7(14) . . ?
C20 C19 H19A 109.5 . . ?
C20 C19 H19B 109.5 . . ?
H19A C19 H19B 109.5 . . ?
C20 C19 H19C 109.5 . . ?
H19A C19 H19C 109.5 . . ?
H19B C19 H19C 109.5 . . ?
N17 C20 C19 178.7(13) . . ?
F3 B1 F4 111.6(11) . . ?
F3 B1 F2 110.0(10) . . ?
F4 B1 F2 109.6(10) . . ?
F3 B1 F1 108.8(10) . . ?
F4 B1 F1 107.9(10) . . ?
F2 B1 F1 108.9(10) . . ?
F8 B2 F7 109.4(10) . . ?
F8 B2 F6 109.5(9) . . ?
F7 B2 F6 107.7(9) . . ?
F8 B2 F5 110.1(9) . . ?
F7 B2 F5 109.7(9) . . ?
F6 B2 F5 110.4(9) . . ?
F9 B3 F10 110.1(9) . . ?
F9 B3 F12 109.0(9) . . ?
F10 B3 F12 108.5(11) . . ?
F9 B3 F11 112.4(10) . . ?
F10 B3 F11 108.9(9) . . ?
F12 B3 F11 107.8(10) . . ?
N3 Ag1 N10 157.0(3) . . ?
N3 Ag1 Au1 88.4(2) . . ?
N10 Ag1 Au1 103.3(2) . . ?
N3 Ag1 Au2 102.2(2) . . ?
N10 Ag1 Au2 97.0(2) . . ?
Au1 Ag1 Au2 93.00(2) . . ?

loop_
_geom_bond_atom_site_label_1
_geom_bond_atom_site_label_2
_geom_bond_distance
_geom_bond_site_symmetry_2
_geom_bond_publ_flag
Au1 C2 2.026(9) . ?
Au1 C6 2.027(9) . ?
Au1 Ag1 2.9165(8) . ?
Au1 Au2 3.0275(5) 4_566 ?
Au2 C12 2.035(10) . ?
Au2 C9 2.041(9) . ?
Au2 Au1 3.0275(5) 4_565 ?
Au2 Ag1 3.1743(8) . ?
F1 B1 1.419(14) . ?
F2 B1 1.377(14) . ?
F3 B1 1.350(14) . ?
F4 B1 1.371(16) . ?
F5 B2 1.384(13) . ?
F6 B2 1.382(13) . ?
F7 B2 1.381(14) . ?
F8 B2 1.359(12) . ?
F9 B3 1.363(13) . ?
F10 B3 1.363(14) . ?
F11 B3 1.392(14) . ?
F12 B3 1.367(14) . ?
N1 C2 1.313(12) . ?
N1 C1 1.452(11) . ?
N1 H1A 0.8600 . ?
N2 C2 1.343(12) . ?
N2 C3 1.464(13) . ?
N2 H2A 0.8600 . ?
N3 C4 1.484(12) . ?
N3 Ag1 2.167(7) . ?
N3 H3A 0.8600 . ?
N4 C6 1.370(11) . ?
N4 C5 1.432(12) . ?
N4 H4A 0.8600 . ?
N5 C6 1.306(12) . ?
N5 C7 1.455(11) . ?
N5 H5A 0.8600 . ?
N6 C9 1.324(12) . ?
N6 C8 1.462(12) . ?
N6 H6A 0.8600 . ?
N7 C9 1.323(12) . ?
N7 C10 1.453(12) . ?
N7 H7A 0.8600 . ?
N8 C12 1.326(12) . ?
N8 C11 1.456(13) . ?
N8 H8A 0.8600 . ?
N9 C12 1.324(12) . ?
N9 C13 1.457(12) . ?
N9 H9A 0.8600 . ?
N10 C14 1.461(13) . ?
N10 Ag1 2.180(8) . ?
N10 H10A 0.8600 . ?
N13 C16 1.150(13) . ?
N14 C18 1.175(16) . ?
N17 C20 1.139(15) . ?
C1 H1B 0.9600 . ?
C1 H1C 0.9600 . ?
C1 H1D 0.9600 . ?
C3 C4 1.513(14) . ?
C3 H3B 0.9700 . ?
C3 H3C 0.9700 . ?
C4 H4B 0.9700 . ?
C4 H4C 0.9700 . ?
C5 H5B 0.9600 . ?
C5 H5C 0.9600 . ?
C5 H5D 0.9600 . ?
C7 C8 1.518(14) . ?
C7 H7B 0.9700 . ?
C7 H7C 0.9700 . ?
C8 H8B 0.9700 . ?
C8 H8C 0.9700 . ?
C10 H10B 0.9600 . ?
C10 H10C 0.9600 . ?
C10 H10D 0.9600 . ?
C11 H11A 0.9600 . ?
C11 H11B 0.9600 . ?
C11 H11C 0.9600 . ?
C13 C14 1.495(14) . ?
C13 H13A 0.9700 . ?
C13 H13B 0.9700 . ?
C14 H14A 0.9700 . ?
C14 H14B 0.9700 . ?
C15 C16 1.451(14) . ?
C15 H15A 0.9600 . ?
C15 H15B 0.9600 . ?
C15 H15C 0.9600 . ?
C17 C18 1.483(18) . ?
C17 H17A 0.9600 . ?
C17 H17B 0.9600 . ?
C17 H17C 0.9600 . ?
C19 C20 1.465(18) . ?
C19 H19A 0.9600 . ?
C19 H19B 0.9600 . ?
C19 H19C 0.9600 . ?

loop_
_geom_hbond_atom_site_label_D
_geom_hbond_atom_site_label_H
_geom_hbond_atom_site_label_A
_geom_hbond_distance_DH
_geom_hbond_distance_HA
_geom_hbond_distance_DA
_geom_hbond_angle_DHA
_geom_hbond_site_symmetry_A
N1 H1A F1 0.86 2.16 2.980(10) 160 4_566
N2 H2A F10 0.86 2.32 3.138(11) 160 2_556
N3 H3A N7 0.86 2.57 3.280(11) 140 .
N4 H4A F10 0.86 2.35 3.128(11) 150 .
N4 H4A F11 0.86 2.37 3.015(11) 132 .
N5 H5A N13 0.86 2.23 3.043(11) 159 1_455
N6 H6A N14 0.86 2.18 3.000(13) 160 1_455
N7 H7A F8 0.86 1.98 2.831(10) 173 1_455
N8 H8A F11 0.86 2.40 3.231(11) 163 .
N9 H9A N17 0.86 2.28 3.057(13) 150 .
N10 H10A F4 0.86 2.47 2.938(11) 115 4_566
